data_1502268
loop_
_publ_author_name
'Wang, Lu'
'Li, Guijie'
'Liu, Yuanhong'

_publ_section_title
;
 Gold-catalyzed deacylative cycloisomerization reactions of
 3-acylindole/ynes: a new approach for carbazole synthesis.
;
_journal_issue 15
_journal_name_full 'Organic letters'
_journal_page_first 3786
_journal_page_last 3789
_journal_paper_doi 10.1021/ol2012154
_journal_volume 13
_journal_year 2011
_chemical_formula_sum 'C23 H29 N O2'
_chemical_formula_weight 351.47
_chemical_name_systematic
; 
 ? 
;
_space_group_IT_number 2
_symmetry_cell_setting triclinic
_symmetry_space_group_name_Hall '-P 1'
_symmetry_space_group_name_H-M 'P -1'
_atom_sites_solution_hydrogens geom
_atom_sites_solution_primary direct
_atom_sites_solution_secondary difmap
_audit_creation_method SHELXL-97
_cell_angle_alpha 83.9870(10)
_cell_angle_beta 80.6280(10)
_cell_angle_gamma 89.6730(10)
_cell_formula_units_Z 4
_cell_length_a 10.4555(8)
_cell_length_b 12.6948(10)
_cell_length_c 15.6289(12)
_cell_measurement_reflns_used 3841
_cell_measurement_temperature 293(2)
_cell_measurement_theta_max 53.890
_cell_measurement_theta_min 5.042
_cell_volume 2035.3(3)
_computing_cell_refinement 'Bruker SMART'
_computing_data_collection 'Bruker SMART'
_computing_data_reduction 'Bruker SHELXTL'
_computing_molecular_graphics 'Bruker SHELXTL'
_computing_publication_material 'Bruker SHELXTL'
_computing_structure_refinement 'SHELXL-97 (Sheldrick, 1997)'
_computing_structure_solution 'SHELXS-97 (Sheldrick, 1990)'
_diffrn_ambient_temperature 293(2)
_diffrn_measured_fraction_theta_full 0.986
_diffrn_measured_fraction_theta_max 0.986
_diffrn_measurement_device_type 'CCD area detector'
_diffrn_measurement_method 'phi and omega scans'
_diffrn_radiation_monochromator graphite
_diffrn_radiation_source 'fine-focus sealed tube'
_diffrn_radiation_type MoK\a
_diffrn_radiation_wavelength 0.71073
_diffrn_reflns_av_R_equivalents 0.0536
_diffrn_reflns_av_sigmaI/netI 0.0526
_diffrn_reflns_limit_h_max 12
_diffrn_reflns_limit_h_min -8
_diffrn_reflns_limit_k_max 15
_diffrn_reflns_limit_k_min -15
_diffrn_reflns_limit_l_max 18
_diffrn_reflns_limit_l_min -18
_diffrn_reflns_number 10771
_diffrn_reflns_theta_full 25.50
_diffrn_reflns_theta_max 25.50
_diffrn_reflns_theta_min 1.61
_exptl_absorpt_coefficient_mu 0.072
_exptl_absorpt_correction_T_max 1.00000
_exptl_absorpt_correction_T_min 0.35376
_exptl_absorpt_correction_type empirical
_exptl_absorpt_process_details sadabs
_exptl_crystal_colour colorless
_exptl_crystal_density_diffrn 1.147
_exptl_crystal_density_method 'not measured'
_exptl_crystal_description prismatic
_exptl_crystal_F_000 760
_exptl_crystal_size_max 0.403
_exptl_crystal_size_mid 0.365
_exptl_crystal_size_min 0.257
_refine_diff_density_max 0.357
_refine_diff_density_min -0.308
_refine_diff_density_rms 0.044
_refine_ls_extinction_method none
_refine_ls_goodness_of_fit_ref 1.034
_refine_ls_hydrogen_treatment constr
_refine_ls_matrix_type full
_refine_ls_number_parameters 479
_refine_ls_number_reflns 7469
_refine_ls_number_restraints 24
_refine_ls_restrained_S_all 1.099
_refine_ls_R_factor_all 0.0773
_refine_ls_R_factor_gt 0.0582
_refine_ls_shift/su_max 0.040
_refine_ls_shift/su_mean 0.004
_refine_ls_structure_factor_coef Fsqd
_refine_ls_weighting_details 'calc w=1/[\s^2^(Fo^2^)+(0.1017P)^2^+0.0000P] where P=(Fo^2^+2Fc^2^)/3'
_refine_ls_weighting_scheme calc
_refine_ls_wR_factor_gt 0.1625
_refine_ls_wR_factor_ref 0.1765
_reflns_number_gt 5184
_reflns_number_total 7469
_reflns_threshold_expression >2sigma(I)
_cod_data_source_file ol2012154_si_004.cif
_cod_data_source_block cd201508
_cod_depositor_comments
;
The following automatic conversions were performed:

'_symmetry_cell_setting' value 'Triclinic' changed to 'triclinic'
according to /home/saulius/struct/CIF-dictionaries/cif_core.dic
dictionary named 'cif_core.dic' version 2.4.1 from 2010-06-29.

Automatic conversion script
Id: cif_fix_values 1715 2011-07-08 13:25:40Z adriana 
;
_cod_original_sg_symbol_H-M P-1
_cod_database_code 1502268

loop_
_symmetry_equiv_pos_as_xyz
'x, y, z'
'-x, -y, -z'

loop_
_atom_site_label
_atom_site_type_symbol
_atom_site_fract_x
_atom_site_fract_y
_atom_site_fract_z
_atom_site_U_iso_or_equiv
_atom_site_adp_type
_atom_site_occupancy
_atom_site_symmetry_multiplicity
_atom_site_calc_flag
_atom_site_refinement_flags
N1 N 0.49701(17) -0.01013(13) 0.27400(12) 0.0605(5) Uani 1 1 d .
N2 N -0.12858(16) 0.48504(12) 0.26396(11) 0.0546(4) Uani 1 1 d .
O1 O 0.29911(16) 0.07841(11) 0.01644(10) 0.0679(4) Uani 1 1 d .
H1 H 0.2846 0.0145 0.0206 0.102 Uiso 1 1 calc R
O2 O 0.24824(15) 0.36223(12) 0.05325(10) 0.0696(4) Uani 1 1 d .
O3 O 0.19574(14) 0.57909(11) 0.00897(10) 0.0640(4) Uani 1 1 d .
H3 H 0.2057 0.5148 0.0108 0.096 Uiso 1 1 calc R
O4 O 0.22650(15) 0.86160(12) 0.05554(10) 0.0682(4) Uani 1 1 d .
C1 C 0.50963(18) 0.15890(16) 0.30707(13) 0.0519(5) Uani 1 1 d .
C2 C 0.5424(2) 0.23535(17) 0.35834(14) 0.0607(6) Uani 1 1 d .
H2 H 0.5211 0.3059 0.3462 0.073 Uiso 1 1 calc R
C3 C 0.6067(2) 0.2049(2) 0.42713(15) 0.0708(6) Uani 1 1 d .
H3A H 0.6281 0.2556 0.4614 0.085 Uiso 1 1 calc R
C4 C 0.6398(2) 0.1007(2) 0.44613(16) 0.0760(7) Uani 1 1 d .
H4 H 0.6856 0.0828 0.4918 0.091 Uiso 1 1 calc R
C5 C 0.6064(2) 0.0232(2) 0.39871(15) 0.0710(6) Uani 1 1 d .
H5 H 0.6274 -0.0472 0.4121 0.085 Uiso 1 1 calc R
C6 C 0.5402(2) 0.05327(17) 0.33025(14) 0.0580(5) Uani 1 1 d .
C7 C 0.44257(18) 0.05355(15) 0.21304(13) 0.0514(5) Uani 1 1 d .
C8 C 0.44813(17) 0.15977(14) 0.23058(13) 0.0485(5) Uani 1 1 d .
C9 C 0.40446(18) 0.23952(14) 0.17329(12) 0.0479(5) Uani 1 1 d .
C10 C 0.35840(18) 0.20975(14) 0.10012(13) 0.0485(5) Uani 1 1 d .
C11 C 0.35114(18) 0.10233(15) 0.08697(13) 0.0512(5) Uani 1 1 d .
C12 C 0.39261(19) 0.02323(15) 0.14288(14) 0.0558(5) Uani 1 1 d .
H12 H 0.3872 -0.0477 0.1337 0.067 Uiso 1 1 calc R
C13 C 0.32354(18) 0.29286(15) 0.03283(13) 0.0500(5) Uani 1 1 d .
C14 C 0.3932(2) 0.29385(18) -0.05945(14) 0.0659(6) Uani 1 1 d .
H14 H 0.3889 0.2224 -0.0773 0.079 Uiso 1 1 calc R
C15 C 0.5301(3) 0.3222(4) -0.0622(2) 0.141(2) Uani 1 1 d U
H15A H 0.5804 0.3025 -0.1150 0.209 Uiso 1 1 calc R
H15B H 0.5612 0.2854 -0.0129 0.209 Uiso 1 1 calc R
H15C H 0.5380 0.3972 -0.0603 0.209 Uiso 1 1 calc R
C16 C 0.3383(3) 0.3685(3) -0.12211(19) 0.1280(16) Uani 1 1 d U
H16A H 0.3469 0.4395 -0.1075 0.217 Uiso 1 1 calc R
H16B H 0.2483 0.3519 -0.1197 0.217 Uiso 1 1 calc R
H16C H 0.3840 0.3629 -0.1799 0.217 Uiso 1 1 calc R
C17 C 0.5095(3) -0.12362(18) 0.2758(2) 0.0970(9) Uani 1 1 d .
H17A H 0.4447 -0.1511 0.2468 0.145 Uiso 1 1 calc R
H17B H 0.4980 -0.1549 0.3352 0.145 Uiso 1 1 calc R
H17C H 0.5940 -0.1403 0.2466 0.145 Uiso 1 1 calc R
C18 C 0.4123(2) 0.35293(15) 0.19249(13) 0.0550(5) Uani 1 1 d .
H18A H 0.4109 0.3993 0.1392 0.066 Uiso 1 1 calc R
H18B H 0.4940 0.3645 0.2121 0.066 Uiso 1 1 calc R
C19 C 0.3014(2) 0.38159(16) 0.26164(14) 0.0592(5) Uani 1 1 d .
H19A H 0.2205 0.3753 0.2397 0.071 Uiso 1 1 calc R
H19B H 0.2983 0.3309 0.3129 0.071 Uiso 1 1 calc R
C20 C 0.3118(2) 0.49110(17) 0.28802(14) 0.0685(6) Uani 1 1 d .
H20A H 0.3119 0.5419 0.2371 0.082 Uiso 1 1 calc R
H20B H 0.3942 0.4982 0.3080 0.082 Uiso 1 1 calc R
C21 C 0.2041(2) 0.51839(19) 0.35894(15) 0.0721(7) Uani 1 1 d .
H21A H 0.1221 0.5140 0.3381 0.087 Uiso 1 1 calc R
H21B H 0.2019 0.4659 0.4090 0.087 Uiso 1 1 calc R
C22 C 0.2172(3) 0.6269(2) 0.38797(18) 0.0933(9) Uani 1 1 d .
H22A H 0.2983 0.6309 0.4101 0.112 Uiso 1 1 calc R
H22B H 0.2210 0.6794 0.3378 0.112 Uiso 1 1 calc R
C23 C 0.1079(3) 0.6534(3) 0.45735(19) 0.1137(12) Uani 1 1 d .
H23A H 0.0279 0.6545 0.4346 0.171 Uiso 1 1 calc R
H23B H 0.1238 0.7218 0.4749 0.171 Uiso 1 1 calc R
H23C H 0.1023 0.6010 0.5068 0.171 Uiso 1 1 calc R
C24 C -0.15982(18) 0.65331(15) 0.30027(12) 0.0477(5) Uani 1 1 d .
C25 C -0.2193(2) 0.72850(16) 0.35240(13) 0.0558(5) Uani 1 1 d .
H25 H -0.1944 0.7994 0.3405 0.067 Uiso 1 1 calc R
C26 C -0.3147(2) 0.69668(18) 0.42134(14) 0.0643(6) Uani 1 1 d .
H26 H -0.3541 0.7468 0.4560 0.077 Uiso 1 1 calc R
C27 C -0.3532(2) 0.5924(2) 0.44031(15) 0.0699(6) Uani 1 1 d .
H27 H -0.4188 0.5734 0.4871 0.084 Uiso 1 1 calc R
C28 C -0.2963(2) 0.51552(18) 0.39113(15) 0.0647(6) Uani 1 1 d .
H28 H -0.3221 0.4449 0.4041 0.078 Uiso 1 1 calc R
C29 C -0.1999(2) 0.54713(16) 0.32203(13) 0.0521(5) Uani 1 1 d .
C30 C -0.04575(18) 0.55037(14) 0.20376(13) 0.0471(5) Uani 1 1 d .
C31 C -0.06100(17) 0.65566(14) 0.22314(12) 0.0455(4) Uani 1 1 d .
C32 C 0.00970(18) 0.73657(14) 0.16766(12) 0.0454(5) Uani 1 1 d .
C33 C 0.09402(17) 0.70890(14) 0.09465(12) 0.0451(4) Uani 1 1 d .
C34 C 0.10808(18) 0.60184(15) 0.07944(13) 0.0487(5) Uani 1 1 d .
C35 C 0.03918(19) 0.52206(15) 0.13334(13) 0.0522(5) Uani 1 1 d .
H35 H 0.0496 0.4516 0.1226 0.063 Uiso 1 1 calc R
C36 C 0.16337(18) 0.79376(14) 0.03097(13) 0.0476(5) Uani 1 1 d .
C37 C 0.1450(2) 0.79945(17) -0.06250(13) 0.0619(6) Uani 1 1 d .
H37 H 0.1678 0.7304 -0.0830 0.074 Uiso 1 1 calc R
C38 C 0.0071(3) 0.8184(3) -0.0691(2) 0.1401(15) Uani 1 1 d U
H38A H -0.0456 0.7639 -0.0330 0.210 Uiso 1 1 calc R
H38B H -0.0051 0.8175 -0.1286 0.210 Uiso 1 1 calc R
H38C H -0.0176 0.8861 -0.0499 0.210 Uiso 1 1 calc R
C39 C 0.2280(3) 0.8814(3) -0.12153(18) 0.1153(12) Uani 1 1 d U
H39A H 0.2184 0.8754 -0.1809 0.173 Uiso 1 1 calc R
H39B H 0.3170 0.8709 -0.1151 0.173 Uiso 1 1 calc R
H39C H 0.2017 0.9507 -0.1065 0.173 Uiso 1 1 calc R
C40 C -0.1403(3) 0.37213(18) 0.26395(18) 0.0862(8) Uani 1 1 d .
H40A H -0.2102 0.3564 0.2342 0.129 Uiso 1 1 calc R
H40B H -0.1576 0.3395 0.3230 0.129 Uiso 1 1 calc R
H40C H -0.0609 0.3452 0.2347 0.129 Uiso 1 1 calc R
C41 C -0.0103(2) 0.84946(14) 0.18848(12) 0.0514(5) Uani 1 1 d .
H41A H -0.1019 0.8605 0.2076 0.062 Uiso 1 1 calc R
H41B H 0.0170 0.8969 0.1359 0.062 Uiso 1 1 calc R
C42 C 0.0643(2) 0.87666(15) 0.25853(13) 0.0572(5) Uani 1 1 d .
H42A H 0.0410 0.8261 0.3096 0.069 Uiso 1 1 calc R
H42B H 0.1563 0.8695 0.2378 0.069 Uiso 1 1 calc R
C43 C 0.0401(2) 0.98663(17) 0.28464(15) 0.0676(6) Uani 1 1 d .
H43A H -0.0522 0.9944 0.3037 0.081 Uiso 1 1 calc R
H43B H 0.0655 1.0372 0.2338 0.081 Uiso 1 1 calc R
C44 C 0.1110(2) 1.01369(18) 0.35611(14) 0.0666(6) Uani 1 1 d .
H44A H 0.2033 1.0057 0.3373 0.080 Uiso 1 1 calc R
H44B H 0.0851 0.9635 0.4072 0.080 Uiso 1 1 calc R
C45 C 0.0865(3) 1.1247(2) 0.38144(18) 0.0893(8) Uani 1 1 d .
H45A H 0.1106 1.1749 0.3302 0.107 Uiso 1 1 calc R
H45B H -0.0054 1.1323 0.4018 0.107 Uiso 1 1 calc R
C46 C 0.1601(3) 1.1510(2) 0.45096(18) 0.0993(10) Uani 1 1 d .
H46A H 0.1372 1.1013 0.5018 0.149 Uiso 1 1 calc R
H46B H 0.1389 1.2213 0.4656 0.149 Uiso 1 1 calc R
H46C H 0.2515 1.1473 0.4301 0.149 Uiso 1 1 calc R

loop_
_atom_site_aniso_label
_atom_site_aniso_U_11
_atom_site_aniso_U_22
_atom_site_aniso_U_33
_atom_site_aniso_U_23
_atom_site_aniso_U_13
_atom_site_aniso_U_12
N1 0.0664(11) 0.0405(10) 0.0747(12) -0.0002(8) -0.0152(9) 0.0055(8)
N2 0.0604(10) 0.0382(9) 0.0636(10) -0.0014(8) -0.0079(9) -0.0027(7)
O1 0.0777(10) 0.0443(8) 0.0886(11) -0.0113(8) -0.0313(9) -0.0005(8)
O2 0.0703(10) 0.0523(9) 0.0823(11) -0.0037(8) -0.0035(8) 0.0221(8)
O3 0.0641(9) 0.0432(8) 0.0790(10) -0.0087(7) 0.0060(8) 0.0079(7)
O4 0.0757(10) 0.0539(9) 0.0764(10) -0.0029(7) -0.0186(8) -0.0182(8)
C1 0.0476(11) 0.0484(12) 0.0552(12) -0.0011(9) 0.0025(9) -0.0018(9)
C2 0.0656(13) 0.0519(13) 0.0621(13) -0.0017(10) -0.0057(11) -0.0056(10)
C3 0.0815(16) 0.0678(16) 0.0631(14) -0.0053(12) -0.0125(13) -0.0124(12)
C4 0.0820(17) 0.0815(18) 0.0643(14) 0.0058(13) -0.0201(13) -0.0026(13)
C5 0.0765(16) 0.0621(15) 0.0726(15) 0.0094(12) -0.0174(13) 0.0036(12)
C6 0.0561(12) 0.0516(13) 0.0626(13) 0.0018(10) -0.0037(10) -0.0006(9)
C7 0.0464(11) 0.0393(11) 0.0663(13) -0.0023(9) -0.0045(10) 0.0023(8)
C8 0.0434(10) 0.0397(10) 0.0596(12) -0.0038(9) -0.0006(9) 0.0005(8)
C9 0.0429(10) 0.0389(10) 0.0589(12) -0.0058(9) 0.0011(9) -0.0003(8)
C10 0.0433(10) 0.0385(10) 0.0616(12) -0.0043(9) -0.0031(9) 0.0030(8)
C11 0.0455(11) 0.0419(11) 0.0672(13) -0.0096(9) -0.0094(9) 0.0004(8)
C12 0.0542(12) 0.0361(11) 0.0785(14) -0.0090(10) -0.0133(11) 0.0023(9)
C13 0.0447(11) 0.0383(10) 0.0679(13) -0.0103(9) -0.0090(9) -0.0013(8)
C14 0.0795(16) 0.0528(13) 0.0630(14) -0.0081(11) -0.0030(12) 0.0008(11)
C15 0.074(2) 0.216(6) 0.107(3) 0.077(3) 0.009(2) 0.019(3)
C16 0.095(2) 0.216(5) 0.0718(19) 0.017(2) -0.0323(18) 0.043(3)
C17 0.132(2) 0.0461(14) 0.124(2) -0.0035(14) -0.056(2) 0.0174(14)
C18 0.0626(13) 0.0399(11) 0.0610(12) -0.0037(9) -0.0065(10) -0.0019(9)
C19 0.0687(14) 0.0457(12) 0.0631(13) -0.0090(10) -0.0082(11) 0.0081(10)
C20 0.0918(17) 0.0481(13) 0.0659(14) -0.0111(11) -0.0109(13) 0.0087(11)
C21 0.0849(17) 0.0696(16) 0.0673(14) -0.0170(12) -0.0236(13) 0.0253(13)
C22 0.128(2) 0.0716(18) 0.0897(19) -0.0330(15) -0.0317(18) 0.0379(16)
C23 0.138(3) 0.119(3) 0.096(2) -0.0485(19) -0.036(2) 0.062(2)
C24 0.0506(11) 0.0451(11) 0.0499(11) -0.0033(9) -0.0163(9) 0.0040(8)
C25 0.0643(13) 0.0478(12) 0.0563(12) -0.0046(9) -0.0132(10) 0.0066(10)
C26 0.0669(14) 0.0643(15) 0.0602(13) -0.0090(11) -0.0047(11) 0.0083(11)
C27 0.0681(15) 0.0750(17) 0.0625(14) -0.0004(12) -0.0025(11) -0.0022(12)
C28 0.0685(14) 0.0560(13) 0.0666(14) 0.0034(11) -0.0083(12) -0.0083(11)
C29 0.0565(12) 0.0478(11) 0.0530(11) -0.0016(9) -0.0141(10) 0.0003(9)
C30 0.0473(11) 0.0388(10) 0.0571(11) -0.0039(9) -0.0154(9) 0.0023(8)
C31 0.0480(11) 0.0392(10) 0.0517(11) -0.0027(8) -0.0167(9) 0.0041(8)
C32 0.0489(11) 0.0383(10) 0.0520(11) -0.0043(8) -0.0177(9) 0.0037(8)
C33 0.0458(10) 0.0392(10) 0.0525(11) -0.0043(8) -0.0149(9) 0.0013(8)
C34 0.0468(11) 0.0432(11) 0.0571(12) -0.0080(9) -0.0102(9) 0.0045(8)
C35 0.0541(12) 0.0347(10) 0.0688(13) -0.0068(9) -0.0122(10) 0.0028(8)
C36 0.0440(10) 0.0381(10) 0.0617(12) -0.0070(9) -0.0108(9) 0.0049(8)
C37 0.0797(15) 0.0502(12) 0.0570(13) -0.0070(10) -0.0142(11) 0.0048(11)
C38 0.088(2) 0.225(4) 0.102(2) 0.060(2) -0.0459(19) -0.039(2)
C39 0.086(2) 0.175(3) 0.0714(17) 0.0224(19) 0.0067(15) -0.022(2)
C40 0.102(2) 0.0471(14) 0.0992(19) -0.0084(13) 0.0139(16) -0.0139(13)
C41 0.0627(13) 0.0386(10) 0.0526(11) -0.0028(9) -0.0094(10) 0.0048(9)
C42 0.0712(14) 0.0443(11) 0.0568(12) -0.0061(9) -0.0121(10) -0.0023(10)
C43 0.0917(17) 0.0476(12) 0.0653(14) -0.0112(10) -0.0143(12) 0.0010(11)
C44 0.0773(15) 0.0624(14) 0.0597(13) -0.0139(11) -0.0051(11) -0.0078(11)
C45 0.111(2) 0.0725(18) 0.0903(19) -0.0309(15) -0.0189(17) -0.0063(15)
C46 0.105(2) 0.103(2) 0.095(2) -0.0448(18) -0.0101(17) -0.0133(17)

loop_
_atom_type_symbol
_atom_type_description
_atom_type_scat_dispersion_real
_atom_type_scat_dispersion_imag
_atom_type_scat_source
C C 0.0033 0.0016 'International Tables Vol C Tables 4.2.6.8 and 6.1.1.4'
H H 0.0000 0.0000 'International Tables Vol C Tables 4.2.6.8 and 6.1.1.4'
N N 0.0061 0.0033 'International Tables Vol C Tables 4.2.6.8 and 6.1.1.4'
O O 0.0106 0.0060 'International Tables Vol C Tables 4.2.6.8 and 6.1.1.4'

loop_
_geom_angle_atom_site_label_1
_geom_angle_atom_site_label_2
_geom_angle_atom_site_label_3
_geom_angle
C7 N1 C6 108.46(17)
C7 N1 C17 124.90(19)
C6 N1 C17 126.61(19)
C30 N2 C29 108.35(15)
C30 N2 C40 125.13(18)
C29 N2 C40 126.50(17)
C11 O1 H1 109.5
C13 O2 H3 139.9
C34 O3 H3 109.5
C2 C1 C6 117.9(2)
C2 C1 C8 135.5(2)
C6 C1 C8 106.64(18)
C3 C2 C1 119.3(2)
C3 C2 H2 120.4
C1 C2 H2 120.4
C4 C3 C2 121.4(2)
C4 C3 H3A 119.3
C2 C3 H3A 119.3
C5 C4 C3 121.0(2)
C5 C4 H4 119.5
C3 C4 H4 119.5
C4 C5 C6 117.8(2)
C4 C5 H5 121.1
C6 C5 H5 121.1
N1 C6 C5 128.1(2)
N1 C6 C1 109.30(19)
C5 C6 C1 122.6(2)
N1 C7 C12 127.60(18)
N1 C7 C8 109.47(18)
C12 C7 C8 122.90(19)
C9 C8 C7 119.17(18)
C9 C8 C1 134.62(18)
C7 C8 C1 106.09(17)
C10 C9 C8 118.23(17)
C10 C9 C18 123.23(18)
C8 C9 C18 118.52(18)
C9 C10 C11 120.36(18)
C9 C10 C13 119.90(17)
C11 C10 C13 119.65(18)
O1 C11 C12 120.63(17)
O1 C11 C10 117.33(18)
C12 C11 C10 122.03(19)
C11 C12 C7 117.21(18)
C11 C12 H12 121.4
C7 C12 H12 121.4
O2 C13 C10 120.80(18)
O2 C13 C14 120.66(19)
C10 C13 C14 118.32(17)
C15 C14 C16 108.8(3)
C15 C14 C13 108.8(2)
C16 C14 C13 113.5(2)
C15 C14 H14 108.5
C16 C14 H14 108.5
C13 C14 H14 108.5
C14 C15 H15A 109.5
C14 C15 H15B 109.5
H15A C15 H15B 109.5
C14 C15 H15C 109.5
H15A C15 H15C 109.5
H15B C15 H15C 109.5
C14 C16 H16A 109.5
C14 C16 H16B 109.5
H16A C16 H16B 109.5
C14 C16 H16C 109.5
H16A C16 H16C 109.5
H16B C16 H16C 109.5
N1 C17 H17A 109.5
N1 C17 H17B 109.5
H17A C17 H17B 109.5
N1 C17 H17C 109.5
H17A C17 H17C 109.5
H17B C17 H17C 109.5
C9 C18 C19 112.47(16)
C9 C18 H18A 109.1
C19 C18 H18A 109.1
C9 C18 H18B 109.1
C19 C18 H18B 109.1
H18A C18 H18B 107.8
C20 C19 C18 114.06(17)
C20 C19 H19A 108.7
C18 C19 H19A 108.7
C20 C19 H19B 108.7
C18 C19 H19B 108.7
H19A C19 H19B 107.6
C19 C20 C21 114.13(19)
C19 C20 H20A 108.7
C21 C20 H20A 108.7
C19 C20 H20B 108.7
C21 C20 H20B 108.7
H20A C20 H20B 107.6
C22 C21 C20 114.2(2)
C22 C21 H21A 108.7
C20 C21 H21A 108.7
C22 C21 H21B 108.7
C20 C21 H21B 108.7
H21A C21 H21B 107.6
C23 C22 C21 113.5(3)
C23 C22 H22A 108.9
C21 C22 H22A 108.9
C23 C22 H22B 108.9
C21 C22 H22B 108.9
H22A C22 H22B 107.7
C22 C23 H23A 109.5
C22 C23 H23B 109.5
H23A C23 H23B 109.5
C22 C23 H23C 109.5
H23A C23 H23C 109.5
H23B C23 H23C 109.5
C25 C24 C29 117.88(18)
C25 C24 C31 135.58(18)
C29 C24 C31 106.54(16)
C26 C25 C24 119.4(2)
C26 C25 H25 120.3
C24 C25 H25 120.3
C25 C26 C27 121.5(2)
C25 C26 H26 119.3
C27 C26 H26 119.3
C26 C27 C28 121.1(2)
C26 C27 H27 119.5
C28 C27 H27 119.5
C27 C28 C29 117.6(2)
C27 C28 H28 121.2
C29 C28 H28 121.2
C28 C29 N2 128.22(19)
C28 C29 C24 122.58(19)
N2 C29 C24 109.20(17)
C35 C30 N2 127.62(17)
C35 C30 C31 122.66(17)
N2 C30 C31 109.71(17)
C32 C31 C30 119.43(17)
C32 C31 C24 134.30(17)
C30 C31 C24 106.17(16)
C33 C32 C31 118.35(16)
C33 C32 C41 123.01(16)
C31 C32 C41 118.64(17)
C32 C33 C34 119.91(17)
C32 C33 C36 119.60(16)
C34 C33 C36 120.41(17)
O3 C34 C35 120.49(17)
O3 C34 C33 117.34(17)
C35 C34 C33 122.15(18)
C34 C35 C30 117.46(17)
C34 C35 H35 121.3
C30 C35 H35 121.3
O4 C36 C33 120.55(18)
O4 C36 C37 120.42(18)
C33 C36 C37 118.83(16)
C38 C37 C39 109.7(2)
C38 C37 C36 109.8(2)
C39 C37 C36 114.0(2)
C38 C37 H37 107.7
C39 C37 H37 107.7
C36 C37 H37 107.7
C37 C38 H38A 109.5
C37 C38 H38B 109.5
H38A C38 H38B 109.5
C37 C38 H38C 109.5
H38A C38 H38C 109.5
H38B C38 H38C 109.5
C37 C39 H39A 109.5
C37 C39 H39B 109.5
H39A C39 H39B 109.5
C37 C39 H39C 109.5
H39A C39 H39C 109.5
H39B C39 H39C 109.5
N2 C40 H40A 109.5
N2 C40 H40B 109.5
H40A C40 H40B 109.5
N2 C40 H40C 109.5
H40A C40 H40C 109.5
H40B C40 H40C 109.5
C32 C41 C42 112.54(16)
C32 C41 H41A 109.1
C42 C41 H41A 109.1
C32 C41 H41B 109.1
C42 C41 H41B 109.1
H41A C41 H41B 107.8
C43 C42 C41 113.81(18)
C43 C42 H42A 108.8
C41 C42 H42A 108.8
C43 C42 H42B 108.8
C41 C42 H42B 108.8
H42A C42 H42B 107.7
C42 C43 C44 114.3(2)
C42 C43 H43A 108.7
C44 C43 H43A 108.7
C42 C43 H43B 108.7
C44 C43 H43B 108.7
H43A C43 H43B 107.6
C43 C44 C45 113.9(2)
C43 C44 H44A 108.8
C45 C44 H44A 108.8
C43 C44 H44B 108.8
C45 C44 H44B 108.8
H44A C44 H44B 107.7
C46 C45 C44 113.2(3)
C46 C45 H45A 108.9
C44 C45 H45A 108.9
C46 C45 H45B 108.9
C44 C45 H45B 108.9
H45A C45 H45B 107.8
C45 C46 H46A 109.5
C45 C46 H46B 109.5
H46A C46 H46B 109.5
C45 C46 H46C 109.5
H46A C46 H46C 109.5
H46B C46 H46C 109.5

loop_
_geom_bond_atom_site_label_1
_geom_bond_atom_site_label_2
_geom_bond_distance
N1 C7 1.377(3)
N1 C6 1.380(3)
N1 C17 1.444(3)
N2 C30 1.379(2)
N2 C29 1.387(2)
N2 C40 1.439(3)
O1 C11 1.368(2)
O1 H1 0.8200
O2 C13 1.211(2)
O3 C34 1.368(2)
O3 H3 0.8200
O4 C36 1.218(2)
C1 C2 1.399(3)
C1 C6 1.401(3)
C1 C8 1.446(3)
C2 C3 1.379(3)
C2 H2 0.9300
C3 C4 1.379(3)
C3 H3A 0.9300
C4 C5 1.372(3)
C4 H4 0.9300
C5 C6 1.386(3)
C5 H5 0.9300
C7 C12 1.379(3)
C7 C8 1.407(3)
C8 C9 1.405(3)
C9 C10 1.398(3)
C9 C18 1.506(2)
C10 C11 1.405(3)
C10 C13 1.497(3)
C11 C12 1.376(3)
C12 H12 0.9300
C13 C14 1.505(3)
C14 C15 1.470(4)
C14 C16 1.473(4)
C14 H14 0.9800
C15 H15A 0.9600
C15 H15B 0.9600
C15 H15C 0.9600
C16 H16A 0.9600
C16 H16B 0.9600
C16 H16C 0.9600
C17 H17A 0.9600
C17 H17B 0.9600
C17 H17C 0.9600
C18 C19 1.521(3)
C18 H18A 0.9700
C18 H18B 0.9700
C19 C20 1.500(3)
C19 H19A 0.9700
C19 H19B 0.9700
C20 C21 1.512(3)
C20 H20A 0.9700
C20 H20B 0.9700
C21 C22 1.508(3)
C21 H21A 0.9700
C21 H21B 0.9700
C22 C23 1.505(4)
C22 H22A 0.9700
C22 H22B 0.9700
C23 H23A 0.9600
C23 H23B 0.9600
C23 H23C 0.9600
C24 C25 1.397(3)
C24 C29 1.404(3)
C24 C31 1.452(3)
C25 C26 1.372(3)
C25 H25 0.9300
C26 C27 1.374(3)
C26 H26 0.9300
C27 C28 1.378(3)
C27 H27 0.9300
C28 C29 1.379(3)
C28 H28 0.9300
C30 C35 1.375(3)
C30 C31 1.404(2)
C31 C32 1.402(3)
C32 C33 1.398(2)
C32 C41 1.508(2)
C33 C34 1.407(3)
C33 C36 1.492(3)
C34 C35 1.373(3)
C35 H35 0.9300
C36 C37 1.498(3)
C37 C38 1.479(4)
C37 C39 1.495(3)
C37 H37 0.9800
C38 H38A 0.9600
C38 H38B 0.9600
C38 H38C 0.9600
C39 H39A 0.9600
C39 H39B 0.9600
C39 H39C 0.9600
C40 H40A 0.9600
C40 H40B 0.9600
C40 H40C 0.9600
C41 C42 1.512(3)
C41 H41A 0.9700
C41 H41B 0.9700
C42 C43 1.504(3)
C42 H42A 0.9700
C42 H42B 0.9700
C43 C44 1.506(3)
C43 H43A 0.9700
C43 H43B 0.9700
C44 C45 1.512(3)
C44 H44A 0.9700
C44 H44B 0.9700
C45 C46 1.495(4)
C45 H45A 0.9700
C45 H45B 0.9700
C46 H46A 0.9600
C46 H46B 0.9600
C46 H46C 0.9600

loop_
_geom_hbond_atom_site_label_D
_geom_hbond_atom_site_label_H
_geom_hbond_atom_site_label_A
_geom_hbond_distance_DH
_geom_hbond_distance_HA
_geom_hbond_distance_DA
_geom_hbond_angle_DHA
_geom_hbond_site_symmetry_A
O1 H1 O4 0.82 2.03 2.836(2) 167.9 1_545
O3 H3 O2 0.82 2.05 2.840(2) 161.4 .

loop_
_geom_torsion_atom_site_label_1
_geom_torsion_atom_site_label_2
_geom_torsion_atom_site_label_3
_geom_torsion_atom_site_label_4
_geom_torsion
C6 C1 C2 C3 2.2(3)
C8 C1 C2 C3 -177.7(2)
C1 C2 C3 C4 0.3(3)
C2 C3 C4 C5 -2.0(4)
C3 C4 C5 C6 1.1(4)
C7 N1 C6 C5 -176.7(2)
C17 N1 C6 C5 1.4(4)
C7 N1 C6 C1 1.9(2)
C17 N1 C6 C1 -180.0(2)
C4 C5 C6 N1 180.0(2)
C4 C5 C6 C1 1.5(3)
C2 C1 C6 N1 178.17(16)
C8 C1 C6 N1 -1.9(2)
C2 C1 C6 C5 -3.1(3)
C8 C1 C6 C5 176.75(19)
C6 N1 C7 C12 177.04(19)
C17 N1 C7 C12 -1.2(3)
C6 N1 C7 C8 -1.1(2)
C17 N1 C7 C8 -179.3(2)
N1 C7 C8 C9 176.40(16)
C12 C7 C8 C9 -1.8(3)
N1 C7 C8 C1 -0.1(2)
C12 C7 C8 C1 -178.34(17)
C2 C1 C8 C9 5.4(4)
C6 C1 C8 C9 -174.5(2)
C2 C1 C8 C7 -178.9(2)
C6 C1 C8 C7 1.3(2)
C7 C8 C9 C10 -0.8(3)
C1 C8 C9 C10 174.57(18)
C7 C8 C9 C18 -179.39(16)
C1 C8 C9 C18 -4.1(3)
C8 C9 C10 C11 2.7(3)
C18 C9 C10 C11 -178.70(17)
C8 C9 C10 C13 -173.86(16)
C18 C9 C10 C13 4.7(3)
C9 C10 C11 O1 176.79(16)
C13 C10 C11 O1 -6.6(3)
C9 C10 C11 C12 -2.3(3)
C13 C10 C11 C12 174.28(18)
O1 C11 C12 C7 -179.28(17)
C10 C11 C12 C7 -0.2(3)
N1 C7 C12 C11 -175.60(19)
C8 C7 C12 C11 2.3(3)
H3 O2 C13 C10 153.7
H3 O2 C13 C14 -20.8
C9 C10 C13 O2 -53.6(3)
C11 C10 C13 O2 129.8(2)
C9 C10 C13 C14 121.0(2)
C11 C10 C13 C14 -55.6(2)
O2 C13 C14 C15 107.5(3)
C10 C13 C14 C15 -67.1(3)
O2 C13 C14 C16 -13.8(3)
C10 C13 C14 C16 171.6(2)
C10 C9 C18 C19 101.3(2)
C8 C9 C18 C19 -80.1(2)
C9 C18 C19 C20 175.13(19)
C18 C19 C20 C21 -178.02(19)
C19 C20 C21 C22 177.8(2)
C20 C21 C22 C23 178.9(2)
C29 C24 C25 C26 -0.9(3)
C31 C24 C25 C26 178.3(2)
C24 C25 C26 C27 0.0(3)
C25 C26 C27 C28 0.7(4)
C26 C27 C28 C29 -0.3(3)
C27 C28 C29 N2 179.7(2)
C27 C28 C29 C24 -0.7(3)
C30 N2 C29 C28 178.1(2)
C40 N2 C29 C28 -0.3(4)
C30 N2 C29 C24 -1.6(2)
C40 N2 C29 C24 -180.0(2)
C25 C24 C29 C28 1.3(3)
C31 C24 C29 C28 -178.13(19)
C25 C24 C29 N2 -179.00(17)
C31 C24 C29 N2 1.6(2)
C29 N2 C30 C35 -177.87(19)
C40 N2 C30 C35 0.5(3)
C29 N2 C30 C31 1.0(2)
C40 N2 C30 C31 179.4(2)
C35 C30 C31 C32 1.9(3)
N2 C30 C31 C32 -177.00(16)
C35 C30 C31 C24 178.93(17)
N2 C30 C31 C24 0.0(2)
C25 C24 C31 C32 -3.9(4)
C29 C24 C31 C32 175.4(2)
C25 C24 C31 C30 179.8(2)
C29 C24 C31 C30 -1.0(2)
C30 C31 C32 C33 -0.3(3)
C24 C31 C32 C33 -176.28(18)
C30 C31 C32 C41 178.64(16)
C24 C31 C32 C41 2.7(3)
C31 C32 C33 C34 -1.3(3)
C41 C32 C33 C34 179.82(17)
C31 C32 C33 C36 175.63(16)
C41 C32 C33 C36 -3.3(3)
C32 C33 C34 O3 -177.45(16)
C36 C33 C34 O3 5.7(3)
C32 C33 C34 C35 1.4(3)
C36 C33 C34 C35 -175.48(18)
O3 C34 C35 C30 178.97(17)
C33 C34 C35 C30 0.2(3)
N2 C30 C35 C34 176.90(19)
C31 C30 C35 C34 -1.8(3)
C32 C33 C36 O4 53.0(3)
C34 C33 C36 O4 -130.2(2)
C32 C33 C36 C37 -121.98(19)
C34 C33 C36 C37 54.9(2)
O4 C36 C37 C38 -113.5(3)
C33 C36 C37 C38 61.5(3)
O4 C36 C37 C39 10.1(3)
C33 C36 C37 C39 -174.9(2)
C33 C32 C41 C42 -100.9(2)
C31 C32 C41 C42 80.2(2)
C32 C41 C42 C43 -176.47(18)
C41 C42 C43 C44 178.41(18)
C42 C43 C44 C45 179.6(2)
C43 C44 C45 C46 -178.6(2)
